data_7709469
loop_
_publ_author_name
'Al-Riyahee, Ali A. A.'
'Horton, Peter N.'
'Coles, Simon J.'
'Berry, Colin'
'Horrocks, Paul D.'
'Pope, Simon J. A.'
'Amoroso, Angelo J.'

_publ_section_title
;
 &#x000D; N,N&#x2032;-Substituted thioureas and their metal complexes:
 syntheses, structures and electronic properties
;
_journal_name_full 'Dalton Transactions'
_journal_paper_doi 10.1039/D1DT04091J
_journal_year 2022
_chemical_absolute_configuration ad
_chemical_formula_moiety 'C17 H25 Cu N5 O2 S2, Cl O4, 0.5(H2 O)'
_chemical_formula_sum 'C17 H26 Cl Cu N5 O6.5 S2'
_chemical_formula_weight 567.54
_space_group_crystal_system monoclinic
_space_group_IT_number 4
_space_group_name_Hall 'P 2yb'
_space_group_name_H-M_alt 'P 1 21 1'
_atom_sites_solution_hydrogens mixed
_atom_sites_solution_primary iterative
_audit_creation_date 2016-06-07
_audit_creation_method
;
Olex2 1.2
(compiled 2016.02.19 svn.r3266 for OlexSys, GUI svn.r5155)
;
_audit_update_record
;
2021-05-07 deposited with the CCDC.	2022-01-31 downloaded from the CCDC.
;
_cell_angle_alpha 90
_cell_angle_beta 90.462(2)
_cell_angle_gamma 90
_cell_formula_units_Z 4
_cell_length_a 12.3999(3)
_cell_length_b 14.2258(4)
_cell_length_c 13.3826(3)
_cell_measurement_reflns_used 18211
_cell_measurement_temperature 100(2)
_cell_measurement_theta_max 27.5500
_cell_measurement_theta_min 2.1960
_cell_volume 2360.59(10)
_computing_cell_refinement
;
CrysAlisPro, Agilent Technologies,
Version 1.171.37.35 (release 13-08-2014 CrysAlis171 .NET)
(compiled Aug 13 2014,18:06:01)
;
_computing_data_collection 'CrystalClear-SM Expert 3.1 b27 (Rigaku, 2013)'
_computing_data_reduction
;
CrysAlisPro, Agilent Technologies,
Version 1.171.37.35 (release 13-08-2014 CrysAlis171 .NET)
(compiled Aug 13 2014,18:06:01)
;
_computing_molecular_graphics 'Olex2 (Dolomanov et al., 2009)'
_computing_publication_material 'Olex2 (Dolomanov et al., 2009)'
_computing_structure_refinement 'ShelXL (Sheldrick, 2015)'
_computing_structure_solution
;
Superflip (Palatinus & Chapuis, 2007;Palatinus & van der Lee, 2008;
Palatinus et al., 2012)
;
_diffrn_ambient_temperature 100(2)
_diffrn_detector 'CCD area detector'
_diffrn_detector_area_resol_mean 28.5714
_diffrn_detector_type 'Rigaku HG Saturn724+ (2x2 bin mode)'
_diffrn_measured_fraction_theta_full 0.999
_diffrn_measured_fraction_theta_max 0.995
_diffrn_measurement_details
;
#__ type_ start__ end____ width___ exp.time_
  1 omega  -99.00   25.00   0.5000   50.0000
omega____ theta____ kappa____ phi______ frames
    -       -9.0000  -72.0000 -150.0000 248

#__ type_ start__ end____ width___ exp.time_
  2 omega  -73.00   49.00   0.5000   50.0000
omega____ theta____ kappa____ phi______ frames
    -       -9.0000    0.0000 -150.0000 244

#__ type_ start__ end____ width___ exp.time_
  3 omega  -72.00   25.00   0.5000   50.0000
omega____ theta____ kappa____ phi______ frames
    -       -9.0000  -72.0000   30.0000 194

#__ type_ start__ end____ width___ exp.time_
  4 omega  -14.00   64.00   0.5000   50.0000
omega____ theta____ kappa____ phi______ frames
    -       -9.0000   54.0000  150.0000 156
;
_diffrn_measurement_device 'four-circle \k goniometer'
_diffrn_measurement_device_type
'Rigaku FRE+ equipped with VHF Varimax confocal mirrors and an AFC12 goniometer and HG Saturn 724+ detector'
_diffrn_measurement_method 'profile data from \w-scans'
_diffrn_measurement_specimen_support 'MiTeGen MicroLoop'
_diffrn_orient_matrix_UB_11 -0.0133219000
_diffrn_orient_matrix_UB_12 0.0179241000
_diffrn_orient_matrix_UB_13 -0.0479200000
_diffrn_orient_matrix_UB_21 0.0553482000
_diffrn_orient_matrix_UB_22 -0.0004259000
_diffrn_orient_matrix_UB_23 -0.0130563000
_diffrn_orient_matrix_UB_31 -0.0057212000
_diffrn_orient_matrix_UB_32 -0.0465534000
_diffrn_orient_matrix_UB_33 -0.0183986000
_diffrn_radiation_collimation 0.2
_diffrn_radiation_monochromator 'Confocal mirrors, VHF Varimax'
_diffrn_radiation_probe x-ray
_diffrn_radiation_type MoK\a
_diffrn_radiation_wavelength 0.71073
_diffrn_reflns_av_R_equivalents 0.0477
_diffrn_reflns_av_unetI/netI 0.0414
_diffrn_reflns_Laue_measured_fraction_full 0.999
_diffrn_reflns_Laue_measured_fraction_max 0.995
_diffrn_reflns_limit_h_max 16
_diffrn_reflns_limit_h_min -15
_diffrn_reflns_limit_k_max 18
_diffrn_reflns_limit_k_min -18
_diffrn_reflns_limit_l_max 17
_diffrn_reflns_limit_l_min -17
_diffrn_reflns_number 30299
_diffrn_reflns_point_group_measured_fraction_full 0.972
_diffrn_reflns_point_group_measured_fraction_max 0.949
_diffrn_reflns_theta_full 25.242
_diffrn_reflns_theta_max 27.483
_diffrn_reflns_theta_min 2.230
_diffrn_source 'Rotating Anode'
_diffrn_source_current 55.0
_diffrn_source_power 2.475
_diffrn_source_target Mo
_diffrn_source_type 'Rigaku FRE+'
_diffrn_source_voltage 45.0
_exptl_absorpt_coefficient_mu 1.261
_exptl_absorpt_correction_T_max 1.00000
_exptl_absorpt_correction_T_min 0.59658
_exptl_absorpt_correction_type multi-scan
_exptl_absorpt_process_details
;
CrysAlisPro, Agilent Technologies,
Version 1.171.37.35 (release 13-08-2014 CrysAlis171 .NET)
(compiled Aug 13 2014,18:06:01)
Empirical absorption correction using spherical harmonics,
 implemented in SCALE3 ABSPACK scaling algorithm.
;
_exptl_crystal_colour yellow
_exptl_crystal_colour_primary yellow
_exptl_crystal_density_diffrn 1.597
_exptl_crystal_description rod
_exptl_crystal_F_000 1172
_exptl_crystal_size_max 0.13
_exptl_crystal_size_mid 0.04
_exptl_crystal_size_min 0.01
_refine_diff_density_max 1.249
_refine_diff_density_min -0.796
_refine_diff_density_rms 0.099
_refine_ls_abs_structure_details
;
 Flack x determined using 3317 quotients [(I+)-(I-)]/[(I+)+(I-)]
 (Parsons, Flack and Wagner, Acta Cryst. B69 (2013) 249-259).
;
_refine_ls_abs_structure_Flack -0.003(8)
_refine_ls_extinction_method none
_refine_ls_goodness_of_fit_ref 1.050
_refine_ls_hydrogen_treatment constr
_refine_ls_matrix_type full
_refine_ls_number_parameters 681
_refine_ls_number_reflns 10291
_refine_ls_number_restraints 157
_refine_ls_restrained_S_all 1.054
_refine_ls_R_factor_all 0.0687
_refine_ls_R_factor_gt 0.0572
_refine_ls_shift/su_max 0.002
_refine_ls_shift/su_mean 0.000
_refine_ls_structure_factor_coef Fsqd
_refine_ls_weighting_details 'w=1/[\s^2^(Fo^2^)+(0.1052P)^2^+0.6975P] where P=(Fo^2^+2Fc^2^)/3'
_refine_ls_weighting_scheme calc
_refine_ls_wR_factor_gt 0.1509
_refine_ls_wR_factor_ref 0.1579
_reflns_Friedel_coverage 0.834
_reflns_Friedel_fraction_full 0.942
_reflns_Friedel_fraction_max 0.900
_reflns_number_gt 8684
_reflns_number_total 10291
_reflns_threshold_expression 'I > 2\s(I)'
_cod_data_source_file d1dt04091j2.cif
_cod_data_source_block 21_2015ncs0006
_cod_original_cell_volume 2360.59(11)
_cod_original_formula_sum 'C17 H26 Cl Cu N5 O6.50 S2'
_cod_database_code 7709469
_chemical_oxdiff_formula 'C30 H32 N10 O8 S4 Cu Cl'
_shelx_space_group_comment
;
The symmetry employed for this shelxl refinement is uniquely defined
by the following loop, which should always be used as a source of
symmetry information in preference to the above space-group names.
They are only intended as comments.
;
_shelx_estimated_absorpt_t_max 0.987
_shelx_estimated_absorpt_t_min 0.853
_reflns_odcompleteness_completeness 99.46
_reflns_odcompleteness_iscentric 1
_reflns_odcompleteness_theta 27.50
_olex2_refinement_description
;
1. Fixed Uiso
 At 1.2 times of:
  All C(H) groups, All N(H) groups
 At 1.5 times of:
  All C(H,H,H) groups, All O(H,H) groups
2. Restrained distances
 C29-C34 \\sim C29-C34A
 with sigma of 0.02
 C29-C35 \\sim C29-C35A \\sim C29-C36 \\sim C29-C36A \\sim C29-C37 \\sim
C29-C37A
 with sigma of 0.02
3. Rigid body (RIGU) restrains
 C29, C34, C35, C36, C37, C34A, C35A, C36A, C37A, Cl51, O51, O52, O53, O54,
 Cl52, O51A, O52A, O53A, O54A
 with sigma for 1-2 distances of 0.004 and sigma for 1-3 distances of 0.004
4. Same fragment restrains
{C34, C35, C36, C37} sigma for 1-2: 0.02, 1-3: 0.04
as
{C34A, C35A, C36A, C37A}
{Cl51, O51, O52, O53, O54} sigma for 1-2: 0.02, 1-3: 0.04
as
{Cl52, O51A, O52A, O53A, O54A}
5. Others
 Sof(Cl52)=Sof(O51A)=Sof(O52A)=Sof(O53A)=Sof(O54A)=1-FVAR(1)
 Sof(Cl51)=Sof(O51)=Sof(O52)=Sof(O53)=Sof(O54)=FVAR(1)
 Sof(C34A)=Sof(C35A)=Sof(H35D)=Sof(H35E)=Sof(H35F)=Sof(C36A)=Sof(H36D)=
 Sof(H36E)=Sof(H36F)=Sof(C37A)=Sof(H37D)=Sof(H37E)=Sof(H37F)=1-FVAR(2)
 Sof(C34)=Sof(C35)=Sof(H35A)=Sof(H35B)=Sof(H35C)=Sof(C36)=Sof(H36A)=Sof(H36B)=
 Sof(H36C)=Sof(C37)=Sof(H37A)=Sof(H37B)=Sof(H37C)=FVAR(2)
6.a Free rotating group:
 O61(H61A,H61B)
6.b Me refined with riding coordinates:
 C35(H35A,H35B,H35C), C36(H36A,H36B,H36C), C37(H37A,H37B,H37C), C35A(H35D,H35E,
 H35F), C36A(H36D,H36E,H36F), C37A(H37D,H37E,H37F)
6.c Aromatic/amide H refined with riding coordinates:
 C2(H2), C3(H3), C4(H4), N2(H2A), N3(H3A), N4(H4A), N5(H5), C22(H22), C23(H23),
  C24(H24), N22(H22A), N23(H23A), N24(H24A), N25(H25)
6.d Idealised Me refined as rotating group:
 C11(H11A,H11B,H11C), C12(H12A,H12B,H12C), C13(H13A,H13B,H13C), C15(H15A,H15B,
 H15C), C16(H16A,H16B,H16C), C17(H17A,H17B,H17C), C31(H31A,H31B,H31C), C32(H32A,
 H32B,H32C), C33(H33A,H33B,H33C)
;
_shelx_shelxl_version_number 2014/7
_olex2_submission_special_instructions 'No special instructions were received'

loop_
_space_group_symop_operation_xyz
'x, y, z'
'-x, y+1/2, -z'

loop_
_atom_site_label
_atom_site_type_symbol
_atom_site_fract_x
_atom_site_fract_y
_atom_site_fract_z
_atom_site_U_iso_or_equiv
_atom_site_adp_type
_atom_site_occupancy
_atom_site_site_symmetry_order
_atom_site_calc_flag
_atom_site_refinement_flags_posn
_atom_site_refinement_flags_adp
_atom_site_refinement_flags_occupancy
_atom_site_disorder_assembly
_atom_site_disorder_group
Cu1 Cu 1.11770(6) 0.15404(7) 0.14020(6) 0.0390(2) Uani 1 1 d . . . . .
Cu2 Cu 0.12584(7) 0.40929(6) -0.09033(7) 0.0396(2) Uani 1 1 d . . . . .
C1 C 0.9653(5) 0.1660(5) -0.0278(5) 0.0388(14) Uani 1 1 d . . . . .
C2 C 0.8681(6) 0.1803(6) -0.0761(7) 0.0490(19) Uani 1 1 d . . . . .
H2 H 0.8648 0.1856 -0.1468 0.059 Uiso 1 1 calc R . . . .
C3 C 0.7756(6) 0.1868(8) -0.0200(7) 0.063(3) Uani 1 1 d . . . . .
H3 H 0.7079 0.1976 -0.0517 0.075 Uiso 1 1 calc R . . . .
C4 C 0.7822(6) 0.1774(8) 0.0814(7) 0.061(3) Uani 1 1 d . . . . .
H4 H 0.7193 0.1801 0.1214 0.074 Uiso 1 1 calc R . . . .
C5 C 0.8843(5) 0.1638(6) 0.1250(6) 0.0411(15) Uani 1 1 d . . . . .
C6 C 1.1627(5) 0.1603(5) -0.0788(5) 0.0341(13) Uani 1 1 d . . . . .
C7 C 1.1739(6) 0.1670(5) -0.2627(5) 0.0388(14) Uani 1 1 d . . . . .
C8 C 0.9543(5) 0.1376(5) 0.3008(5) 0.0400(16) Uani 1 1 d . . . . .
C9 C 0.8032(6) 0.1021(5) 0.4172(6) 0.0414(16) Uani 1 1 d . . . . .
C10 C 1.2518(6) 0.1868(5) -0.3483(6) 0.0410(16) Uani 1 1 d . . . . .
C11 C 1.1871(7) 0.1974(6) -0.4454(6) 0.0477(18) Uani 1 1 d . . . . .
H11A H 1.1471 0.1392 -0.4588 0.072 Uiso 1 1 calc GR . . . .
H11B H 1.2363 0.2099 -0.5007 0.072 Uiso 1 1 calc GR . . . .
H11C H 1.1362 0.2497 -0.4390 0.072 Uiso 1 1 calc GR . . . .
C12 C 1.3301(7) 0.1018(6) -0.3570(6) 0.0527(19) Uani 1 1 d . . . . .
H12A H 1.3685 0.0930 -0.2934 0.079 Uiso 1 1 calc GR . . . .
H12B H 1.3823 0.1139 -0.4101 0.079 Uiso 1 1 calc GR . . . .
H12C H 1.2889 0.0449 -0.3730 0.079 Uiso 1 1 calc GR . . . .
C13 C 1.3145(7) 0.2763(6) -0.3238(6) 0.0475(18) Uani 1 1 d . . . . .
H13A H 1.2641 0.3290 -0.3174 0.071 Uiso 1 1 calc GR . . . .
H13B H 1.3655 0.2895 -0.3776 0.071 Uiso 1 1 calc GR . . . .
H13C H 1.3541 0.2679 -0.2608 0.071 Uiso 1 1 calc GR . . . .
C14 C 0.7810(6) 0.0626(5) 0.5198(6) 0.0412(15) Uani 1 1 d . . . . .
C15 C 0.6645(7) 0.0844(7) 0.5472(7) 0.058(2) Uani 1 1 d . . . . .
H15A H 0.6541 0.1526 0.5493 0.086 Uiso 1 1 calc GR . . . .
H15B H 0.6487 0.0575 0.6129 0.086 Uiso 1 1 calc GR . . . .
H15C H 0.6159 0.0570 0.4970 0.086 Uiso 1 1 calc GR . . . .
C16 C 0.8579(7) 0.0986(7) 0.6009(7) 0.0540(19) Uani 1 1 d . . . . .
H16A H 0.9296 0.0712 0.5911 0.081 Uiso 1 1 calc GR . . . .
H16B H 0.8308 0.0803 0.6667 0.081 Uiso 1 1 calc GR . . . .
H16C H 0.8627 0.1672 0.5970 0.081 Uiso 1 1 calc GR . . . .
C17 C 0.7932(8) -0.0446(6) 0.5072(8) 0.059(2) Uani 1 1 d . . . . .
H17A H 0.7438 -0.0666 0.4546 0.089 Uiso 1 1 calc GR . . . .
H17B H 0.7759 -0.0760 0.5703 0.089 Uiso 1 1 calc GR . . . .
H17C H 0.8675 -0.0594 0.4886 0.089 Uiso 1 1 calc GR . . . .
N1 N 0.9742(4) 0.1596(4) 0.0725(4) 0.0367(12) Uani 1 1 d . . . . .
N2 N 1.0538(4) 0.1599(5) -0.0894(4) 0.0382(12) Uani 1 1 d . . . . .
H2A H 1.0343 0.1543 -0.1525 0.046 Uiso 1 1 calc R . . . .
N3 N 1.2178(4) 0.1631(5) -0.1667(4) 0.0392(12) Uani 1 1 d . . . . .
H3A H 1.2887 0.1624 -0.1622 0.047 Uiso 1 1 calc R . . . .
N4 N 0.8809(5) 0.1521(5) 0.2288(5) 0.0469(14) Uani 1 1 d . . . . .
H4A H 0.8149 0.1550 0.2521 0.056 Uiso 1 1 calc R . . . .
N5 N 0.9117(5) 0.1145(5) 0.3925(5) 0.0445(14) Uani 1 1 d . . . . .
H5 H 0.9585 0.1064 0.4415 0.053 Uiso 1 1 calc R . . . .
O1 O 1.0768(4) 0.1586(4) -0.2783(4) 0.0439(11) Uani 1 1 d . . . . .
O2 O 0.7313(4) 0.1181(5) 0.3559(5) 0.0614(17) Uani 1 1 d . . . . .
S1 S 1.23805(13) 0.15548(17) 0.02648(13) 0.0452(4) Uani 1 1 d . . . . .
S2 S 1.09023(13) 0.14502(16) 0.29762(13) 0.0456(4) Uani 1 1 d . . . . .
C21 C -0.0753(6) 0.4188(5) 0.0204(5) 0.0381(14) Uani 1 1 d . . . . .
C22 C -0.1440(6) 0.4264(5) 0.1035(6) 0.0426(17) Uani 1 1 d . . . . .
H22 H -0.2196 0.4344 0.0951 0.051 Uiso 1 1 calc R . . . .
C23 C -0.0976(6) 0.4216(6) 0.1973(6) 0.0449(16) Uani 1 1 d . . . . .
H23 H -0.1416 0.4268 0.2548 0.054 Uiso 1 1 calc R . . . .
C24 C 0.0123(6) 0.4094(6) 0.2081(6) 0.0477(17) Uani 1 1 d . . . . .
H24 H 0.0447 0.4044 0.2725 0.057 Uiso 1 1 calc R . . . .
C25 C 0.0748(6) 0.4046(5) 0.1214(5) 0.0399(14) Uani 1 1 d . . . . .
C26 C -0.1015(5) 0.4120(5) -0.1671(5) 0.0362(13) Uani 1 1 d . . . . .
C27 C -0.2981(6) 0.4258(6) -0.2104(6) 0.0444(17) Uani 1 1 d . . . . .
C28 C 0.2737(6) 0.3842(6) 0.0843(7) 0.0486(19) Uani 1 1 d . . . . .
C29 C 0.3708(8) 0.3350(7) 0.2389(7) 0.064(2) Uani 1 1 d D U . . .
C30 C -0.3759(6) 0.4220(6) -0.2963(6) 0.0487(18) Uani 1 1 d . . . . .
C31 C -0.3754(7) 0.3212(7) -0.3409(8) 0.062(2) Uani 1 1 d . . . . .
H31A H -0.3121 0.3134 -0.3836 0.092 Uiso 1 1 calc GR . . . .
H31B H -0.4411 0.3114 -0.3808 0.092 Uiso 1 1 calc GR . . . .
H31C H -0.3726 0.2750 -0.2866 0.092 Uiso 1 1 calc GR . . . .
C32 C -0.3436(7) 0.4968(7) -0.3749(7) 0.061(2) Uani 1 1 d . . . . .
H32A H -0.3414 0.5590 -0.3433 0.092 Uiso 1 1 calc GR . . . .
H32B H -0.3966 0.4971 -0.4295 0.092 Uiso 1 1 calc GR . . . .
H32C H -0.2722 0.4816 -0.4014 0.092 Uiso 1 1 calc GR . . . .
C33 C -0.4887(6) 0.4450(7) -0.2546(7) 0.057(2) Uani 1 1 d . . . . .
H33A H -0.5125 0.3935 -0.2113 0.086 Uiso 1 1 calc GR . . . .
H33B H -0.5400 0.4525 -0.3101 0.086 Uiso 1 1 calc GR . . . .
H33C H -0.4852 0.5034 -0.2159 0.086 Uiso 1 1 calc GR . . . .
C34 C 0.4786(9) 0.2951(9) 0.2783(8) 0.057(3) Uani 0.818(18) 1 d D U P A 1
C35 C 0.4959(8) 0.2035(7) 0.2265(8) 0.050(3) Uani 0.818(18) 1 d D U P A 1
H35A H 0.4342 0.1621 0.2385 0.075 Uiso 0.818(18) 1 calc R . P A 1
H35B H 0.5031 0.2143 0.1546 0.075 Uiso 0.818(18) 1 calc R . P A 1
H35C H 0.5617 0.1738 0.2525 0.075 Uiso 0.818(18) 1 calc R . P A 1
C36 C 0.4670(11) 0.2787(11) 0.3925(8) 0.071(4) Uani 0.818(18) 1 d D U P A 1
H36A H 0.4087 0.2337 0.4045 0.106 Uiso 0.818(18) 1 calc R . P A 1
H36B H 0.5348 0.2536 0.4196 0.106 Uiso 0.818(18) 1 calc R . P A 1
H36C H 0.4502 0.3384 0.4254 0.106 Uiso 0.818(18) 1 calc R . P A 1
C37 C 0.5666(10) 0.3627(11) 0.2652(12) 0.081(4) Uani 0.818(18) 1 d D U P A 1
H37A H 0.5498 0.4209 0.3011 0.122 Uiso 0.818(18) 1 calc R . P A 1
H37B H 0.6338 0.3360 0.2919 0.122 Uiso 0.818(18) 1 calc R . P A 1
H37C H 0.5751 0.3765 0.1940 0.122 Uiso 0.818(18) 1 calc R . P A 1
N21 N 0.0309(4) 0.4092(4) 0.0286(4) 0.0357(11) Uani 1 1 d . . . . .
N22 N -0.1292(4) 0.4240(4) -0.0705(4) 0.0372(12) Uani 1 1 d . . . . .
H22A H -0.1977 0.4386 -0.0637 0.045 Uiso 1 1 calc R . . . .
N23 N -0.1880(4) 0.4135(5) -0.2335(4) 0.0407(13) Uani 1 1 d . . . . .
H23A H -0.1726 0.4060 -0.2970 0.049 Uiso 1 1 calc R . . . .
N24 N 0.1826(5) 0.3887(5) 0.1399(5) 0.0492(16) Uani 1 1 d . . . . .
H24A H 0.1959 0.3792 0.2038 0.059 Uiso 1 1 calc R . . . .
N25 N 0.3647(5) 0.3586(6) 0.1389(5) 0.0542(18) Uani 1 1 d . . . . .
H25 H 0.4258 0.3572 0.1059 0.065 Uiso 1 1 calc R . . . .
O21 O -0.3263(4) 0.4345(5) -0.1237(4) 0.0563(16) Uani 1 1 d . . . . .
O22 O 0.2942(6) 0.3411(7) 0.2928(5) 0.084(2) Uani 1 1 d . . . . .
S21 S 0.02138(14) 0.40118(15) -0.21791(13) 0.0446(4) Uani 1 1 d . . . . .
S22 S 0.28984(15) 0.40762(19) -0.03692(17) 0.0543(5) Uani 1 1 d . . . . .
C34A C 0.482(2) 0.314(3) 0.287(2) 0.090(12) Uani 0.182(18) 1 d D U P A 2
C35A C 0.5591(17) 0.274(4) 0.2144(14) 0.111(16) Uani 0.182(18) 1 d D U P A 2
H35D H 0.5263 0.2203 0.1804 0.167 Uiso 0.182(18) 1 calc R . P A 2
H35E H 0.5777 0.3224 0.1650 0.167 Uiso 0.182(18) 1 calc R . P A 2
H35F H 0.6245 0.2541 0.2499 0.167 Uiso 0.182(18) 1 calc R . P A 2
C36A C 0.465(4) 0.238(3) 0.369(4) 0.111(17) Uani 0.182(18) 1 d D U P A 2
H36D H 0.4369 0.1807 0.3384 0.166 Uiso 0.182(18) 1 calc R . P A 2
H36E H 0.5347 0.2248 0.4014 0.166 Uiso 0.182(18) 1 calc R . P A 2
H36F H 0.4144 0.2618 0.4185 0.166 Uiso 0.182(18) 1 calc R . P A 2
C37A C 0.524(3) 0.395(3) 0.341(4) 0.079(13) Uani 0.182(18) 1 d D U P A 2
H37D H 0.4692 0.4180 0.3874 0.118 Uiso 0.182(18) 1 calc R . P A 2
H37E H 0.5888 0.3766 0.3784 0.118 Uiso 0.182(18) 1 calc R . P A 2
H37F H 0.5420 0.4449 0.2934 0.118 Uiso 0.182(18) 1 calc R . P A 2
Cl41 Cl 0.49841(18) 0.59936(16) 0.09634(17) 0.0604(6) Uani 1 1 d . . . . .
O41 O 0.4108(6) 0.5764(6) 0.1620(5) 0.078(2) Uani 1 1 d . . . . .
O42 O 0.5464(6) 0.6862(5) 0.1283(5) 0.0638(16) Uani 1 1 d . . . . .
O43 O 0.5835(6) 0.5284(5) 0.1018(7) 0.078(2) Uani 1 1 d . . . . .
O44 O 0.4619(5) 0.6055(5) -0.0038(5) 0.0646(16) Uani 1 1 d . . . . .
Cl51 Cl 0.8892(11) 0.3802(11) 0.4756(10) 0.046(3) Uani 0.55(5) 1 d D U P B 1
O51 O 0.971(2) 0.334(2) 0.422(2) 0.059(6) Uani 0.55(5) 1 d D U P B 1
O52 O 0.877(3) 0.336(2) 0.5718(13) 0.065(6) Uani 0.55(5) 1 d D U P B 1
O53 O 0.9167(13) 0.4750(10) 0.489(3) 0.070(5) Uani 0.55(5) 1 d D U P B 1
O54 O 0.7919(11) 0.373(2) 0.4233(11) 0.066(6) Uani 0.55(5) 1 d D U P B 1
Cl52 Cl 0.8891(13) 0.3664(12) 0.4725(11) 0.034(3) Uani 0.45(5) 1 d D U P B 2
O51A O 0.980(2) 0.3184(18) 0.435(3) 0.042(5) Uani 0.45(5) 1 d D U P B 2
O52A O 0.893(2) 0.360(2) 0.5793(13) 0.051(6) Uani 0.45(5) 1 d D U P B 2
O53A O 0.894(2) 0.4629(13) 0.4470(17) 0.055(6) Uani 0.45(5) 1 d D U P B 2
O54A O 0.7932(14) 0.323(2) 0.4345(18) 0.068(6) Uani 0.45(5) 1 d D U P B 2
O61 O 0.5415(6) 0.3296(5) 0.0145(6) 0.0699(18) Uani 1 1 d . . . . .
H61A H 0.5375 0.2730 -0.0100 0.105 Uiso 1 1 d G . . . .
H61B H 0.5919 0.3607 -0.0159 0.105 Uiso 1 1 d G . . . .

loop_
_atom_site_aniso_label
_atom_site_aniso_U_11
_atom_site_aniso_U_22
_atom_site_aniso_U_33
_atom_site_aniso_U_23
_atom_site_aniso_U_13
_atom_site_aniso_U_12
Cu1 0.0389(4) 0.0457(5) 0.0324(4) 0.0036(4) -0.0042(3) -0.0050(4)
Cu2 0.0429(4) 0.0393(4) 0.0367(5) -0.0003(4) 0.0095(3) 0.0016(4)
C1 0.045(3) 0.032(3) 0.039(4) 0.003(3) -0.004(3) -0.009(3)
C2 0.046(4) 0.054(5) 0.047(5) 0.015(4) -0.003(3) -0.004(3)
C3 0.036(4) 0.102(8) 0.050(5) 0.025(5) -0.015(3) -0.005(4)
C4 0.040(4) 0.098(7) 0.046(5) 0.018(5) -0.002(3) 0.001(4)
C5 0.036(3) 0.044(4) 0.044(4) 0.013(4) -0.004(3) -0.002(3)
C6 0.038(3) 0.034(3) 0.031(3) 0.000(3) 0.000(2) -0.004(3)
C7 0.049(3) 0.035(3) 0.032(3) -0.002(3) -0.009(3) -0.002(3)
C8 0.040(3) 0.045(4) 0.034(4) -0.003(3) -0.001(3) 0.001(3)
C9 0.040(3) 0.040(4) 0.045(4) -0.004(3) -0.006(3) -0.005(3)
C10 0.049(4) 0.045(4) 0.030(4) -0.004(3) -0.003(3) -0.006(3)
C11 0.055(4) 0.058(4) 0.030(4) 0.001(3) -0.011(3) -0.013(4)
C12 0.056(4) 0.063(5) 0.039(4) -0.007(4) 0.004(3) 0.008(4)
C13 0.052(4) 0.059(4) 0.031(4) -0.001(3) -0.005(3) -0.018(3)
C14 0.041(3) 0.045(4) 0.037(4) 0.004(3) 0.003(3) 0.000(3)
C15 0.053(4) 0.081(6) 0.038(5) 0.000(4) 0.006(3) -0.002(4)
C16 0.059(5) 0.059(5) 0.044(5) -0.002(4) -0.006(4) -0.004(4)
C17 0.068(5) 0.046(4) 0.063(6) 0.003(4) 0.000(4) -0.010(4)
N1 0.045(3) 0.030(2) 0.035(3) 0.009(3) -0.009(2) 0.000(3)
N2 0.041(3) 0.042(3) 0.031(3) 0.002(3) -0.012(2) -0.002(3)
N3 0.039(3) 0.047(3) 0.032(3) 0.006(3) -0.006(2) -0.007(3)
N4 0.042(3) 0.056(3) 0.043(4) 0.010(3) 0.003(2) -0.001(3)
N5 0.041(3) 0.062(4) 0.030(3) 0.001(3) 0.000(2) -0.001(3)
O1 0.045(2) 0.054(3) 0.032(3) -0.002(3) -0.0107(19) -0.004(3)
O2 0.041(3) 0.095(5) 0.048(3) 0.021(3) -0.001(2) -0.008(3)
S1 0.0375(8) 0.0651(11) 0.0328(9) 0.0100(9) -0.0069(6) -0.0090(9)
S2 0.0380(7) 0.0675(12) 0.0314(9) -0.0037(9) -0.0013(6) -0.0055(9)
C21 0.050(3) 0.034(3) 0.030(3) -0.002(3) 0.012(3) -0.001(3)
C22 0.053(4) 0.043(4) 0.032(4) 0.003(3) 0.013(3) 0.003(3)
C23 0.056(4) 0.045(4) 0.034(4) -0.001(3) 0.005(3) 0.007(3)
C24 0.061(4) 0.049(4) 0.034(4) -0.007(4) 0.001(3) 0.008(4)
C25 0.049(4) 0.036(3) 0.034(4) -0.007(3) 0.003(3) 0.005(3)
C26 0.046(3) 0.038(3) 0.025(3) 0.001(3) 0.010(3) -0.004(3)
C27 0.044(3) 0.054(4) 0.035(4) -0.008(3) 0.013(3) -0.010(3)
C28 0.045(4) 0.053(5) 0.048(5) -0.016(4) -0.002(3) 0.004(3)
C29 0.073(5) 0.080(6) 0.037(5) -0.023(4) -0.015(4) 0.017(4)
C30 0.046(4) 0.064(5) 0.037(4) -0.009(4) 0.002(3) -0.007(4)
C31 0.056(5) 0.074(6) 0.055(6) -0.021(5) -0.007(4) -0.002(4)
C32 0.051(4) 0.080(6) 0.052(6) 0.010(5) 0.007(4) 0.009(4)
C33 0.045(4) 0.076(6) 0.050(5) -0.010(4) 0.006(4) -0.005(4)
C34 0.059(5) 0.072(6) 0.040(5) -0.002(4) -0.005(4) 0.012(4)
C35 0.056(5) 0.055(5) 0.040(5) 0.020(4) 0.002(4) 0.003(4)
C36 0.075(7) 0.106(10) 0.031(5) -0.005(5) -0.009(4) 0.011(7)
C37 0.079(7) 0.090(8) 0.075(9) 0.021(7) -0.040(6) -0.021(6)
N21 0.044(3) 0.033(2) 0.030(3) -0.006(3) 0.005(2) -0.002(3)
N22 0.040(3) 0.048(3) 0.025(3) -0.003(2) 0.010(2) -0.005(2)
N23 0.043(3) 0.059(3) 0.021(3) -0.001(3) 0.009(2) -0.004(3)
N24 0.048(3) 0.062(4) 0.038(4) -0.019(3) -0.003(3) 0.011(3)
N25 0.045(3) 0.070(4) 0.048(4) -0.023(4) 0.000(3) 0.000(3)
O21 0.042(3) 0.089(4) 0.038(3) -0.022(3) 0.011(2) -0.015(3)
O22 0.066(4) 0.150(7) 0.035(3) -0.023(4) -0.009(3) 0.031(5)
S21 0.0459(9) 0.0595(11) 0.0286(8) 0.0040(8) 0.0118(7) 0.0117(9)
S22 0.0448(9) 0.0669(12) 0.0512(12) 0.0032(11) 0.0061(8) -0.0032(10)
C34A 0.080(14) 0.10(2) 0.09(2) -0.026(16) -0.036(13) 0.029(13)
C35A 0.097(19) 0.13(3) 0.10(3) -0.04(2) -0.030(17) 0.041(19)
C36A 0.13(3) 0.11(3) 0.10(2) -0.02(2) -0.04(2) 0.02(2)
C37A 0.057(18) 0.10(2) 0.08(3) -0.023(19) -0.036(17) 0.035(15)
Cl41 0.0678(12) 0.0650(12) 0.0480(12) 0.0129(10) -0.0244(10) -0.0197(10)
O41 0.087(5) 0.099(6) 0.046(4) 0.007(4) -0.012(3) -0.019(4)
O42 0.079(4) 0.064(4) 0.049(4) 0.004(3) -0.007(3) -0.008(3)
O43 0.074(4) 0.065(4) 0.094(6) 0.010(4) -0.021(4) 0.005(3)
O44 0.062(4) 0.088(4) 0.044(3) -0.009(3) -0.022(3) 0.001(3)
Cl51 0.050(4) 0.060(6) 0.027(4) -0.006(3) 0.011(3) -0.001(3)
O51 0.074(9) 0.075(13) 0.028(8) 0.006(8) 0.014(6) 0.020(7)
O52 0.099(14) 0.071(11) 0.026(6) -0.001(6) 0.021(6) 0.007(8)
O53 0.067(7) 0.057(6) 0.087(14) -0.013(6) -0.018(8) 0.007(5)
O54 0.060(6) 0.097(14) 0.041(7) -0.008(7) -0.005(5) 0.001(7)
Cl52 0.044(4) 0.032(4) 0.026(4) 0.006(3) -0.002(3) 0.008(2)
O51A 0.054(7) 0.032(7) 0.039(11) 0.006(6) 0.004(6) 0.013(6)
O52A 0.062(10) 0.072(14) 0.020(6) -0.005(6) 0.000(5) 0.016(9)
O53A 0.093(13) 0.042(7) 0.029(9) 0.002(5) 0.009(8) 0.028(6)
O54A 0.055(7) 0.081(13) 0.068(11) -0.009(9) -0.018(6) 0.004(7)
O61 0.065(4) 0.075(4) 0.069(5) 0.012(4) 0.006(3) 0.005(3)

loop_
_atom_type_symbol
_atom_type_description
_atom_type_scat_dispersion_real
_atom_type_scat_dispersion_imag
_atom_type_scat_source
C C 0.0033 0.0016 'International Tables Vol C Tables 4.2.6.8 and 6.1.1.4'
H H 0.0000 0.0000 'International Tables Vol C Tables 4.2.6.8 and 6.1.1.4'
Cl Cl 0.1484 0.1585 'International Tables Vol C Tables 4.2.6.8 and 6.1.1.4'
Cu Cu 0.3201 1.2651 'International Tables Vol C Tables 4.2.6.8 and 6.1.1.4'
N N 0.0061 0.0033 'International Tables Vol C Tables 4.2.6.8 and 6.1.1.4'
O O 0.0106 0.0060 'International Tables Vol C Tables 4.2.6.8 and 6.1.1.4'
S S 0.1246 0.1234 'International Tables Vol C Tables 4.2.6.8 and 6.1.1.4'

loop_
_geom_angle_atom_site_label_1
_geom_angle_atom_site_label_2
_geom_angle_atom_site_label_3
_geom_angle
_geom_angle_site_symmetry_1
_geom_angle_site_symmetry_3
_geom_angle_publ_flag
N1 Cu1 S1 107.54(18) . . ?
N1 Cu1 S2 107.56(18) . . ?
S1 Cu1 S2 144.87(7) . . ?
N21 Cu2 S21 106.29(17) . . ?
N21 Cu2 S22 107.37(17) . . ?
S21 Cu2 S22 146.12(8) . . ?
C2 C1 N2 115.2(7) . . ?
N1 C1 C2 122.7(7) . . ?
N1 C1 N2 122.1(6) . . ?
C1 C2 H2 120.6 . . ?
C3 C2 C1 118.9(8) . . ?
C3 C2 H2 120.6 . . ?
C2 C3 H3 120.3 . . ?
C4 C3 C2 119.4(7) . . ?
C4 C3 H3 120.3 . . ?
C3 C4 H4 120.9 . . ?
C3 C4 C5 118.2(8) . . ?
C5 C4 H4 120.9 . . ?
N1 C5 C4 123.1(7) . . ?
N1 C5 N4 123.6(6) . . ?
N4 C5 C4 113.3(6) . . ?
N2 C6 N3 114.5(6) . . ?
N2 C6 S1 129.2(5) . . ?
N3 C6 S1 116.3(5) . . ?
N3 C7 C10 116.9(6) . . ?
O1 C7 C10 121.0(6) . . ?
O1 C7 N3 122.0(6) . . ?
N4 C8 N5 114.5(6) . . ?
N4 C8 S2 130.2(6) . . ?
N5 C8 S2 115.3(5) . . ?
N5 C9 C14 116.4(6) . . ?
O2 C9 C14 122.7(7) . . ?
O2 C9 N5 120.8(7) . . ?
C7 C10 C12 108.1(6) . . ?
C11 C10 C7 108.9(6) . . ?
C11 C10 C12 109.7(6) . . ?
C13 C10 C7 108.5(6) . . ?
C13 C10 C11 111.3(7) . . ?
C13 C10 C12 110.3(7) . . ?
C10 C11 H11A 109.5 . . ?
C10 C11 H11B 109.5 . . ?
C10 C11 H11C 109.5 . . ?
H11A C11 H11B 109.5 . . ?
H11A C11 H11C 109.5 . . ?
H11B C11 H11C 109.5 . . ?
C10 C12 H12A 109.5 . . ?
C10 C12 H12B 109.5 . . ?
C10 C12 H12C 109.5 . . ?
H12A C12 H12B 109.5 . . ?
H12A C12 H12C 109.5 . . ?
H12B C12 H12C 109.5 . . ?
C10 C13 H13A 109.5 . . ?
C10 C13 H13B 109.5 . . ?
C10 C13 H13C 109.5 . . ?
H13A C13 H13B 109.5 . . ?
H13A C13 H13C 109.5 . . ?
H13B C13 H13C 109.5 . . ?
C9 C14 C15 108.8(6) . . ?
C9 C14 C16 113.8(6) . . ?
C9 C14 C17 104.5(7) . . ?
C15 C14 C16 110.4(7) . . ?
C15 C14 C17 108.7(7) . . ?
C16 C14 C17 110.4(7) . . ?
C14 C15 H15A 109.5 . . ?
C14 C15 H15B 109.5 . . ?
C14 C15 H15C 109.5 . . ?
H15A C15 H15B 109.5 . . ?
H15A C15 H15C 109.5 . . ?
H15B C15 H15C 109.5 . . ?
C14 C16 H16A 109.5 . . ?
C14 C16 H16B 109.5 . . ?
C14 C16 H16C 109.5 . . ?
H16A C16 H16B 109.5 . . ?
H16A C16 H16C 109.5 . . ?
H16B C16 H16C 109.5 . . ?
C14 C17 H17A 109.5 . . ?
C14 C17 H17B 109.5 . . ?
C14 C17 H17C 109.5 . . ?
H17A C17 H17B 109.5 . . ?
H17A C17 H17C 109.5 . . ?
H17B C17 H17C 109.5 . . ?
C1 N1 Cu1 121.4(5) . . ?
C5 N1 Cu1 120.9(5) . . ?
C5 N1 C1 117.6(6) . . ?
C1 N2 H2A 111.5 . . ?
C6 N2 C1 137.1(6) . . ?
C6 N2 H2A 111.5 . . ?
C6 N3 C7 126.9(6) . . ?
C6 N3 H3A 116.5 . . ?
C7 N3 H3A 116.5 . . ?
C5 N4 H4A 112.4 . . ?
C8 N4 C5 135.1(6) . . ?
C8 N4 H4A 112.4 . . ?
C8 N5 C9 128.1(6) . . ?
C8 N5 H5 116.0 . . ?
C9 N5 H5 116.0 . . ?
C6 S1 Cu1 102.1(2) . . ?
C8 S2 Cu1 101.3(3) . . ?
N21 C21 C22 123.2(7) . . ?
N21 C21 N22 123.3(6) . . ?
N22 C21 C22 113.4(6) . . ?
C21 C22 H22 121.2 . . ?
C23 C22 C21 117.6(7) . . ?
C23 C22 H22 121.2 . . ?
C22 C23 H23 119.8 . . ?
C22 C23 C24 120.4(7) . . ?
C24 C23 H23 119.8 . . ?
C23 C24 H24 121.0 . . ?
C23 C24 C25 118.1(7) . . ?
C25 C24 H24 121.0 . . ?
N21 C25 C24 122.4(7) . . ?
N21 C25 N24 123.8(6) . . ?
N24 C25 C24 113.6(7) . . ?
N22 C26 N23 114.2(6) . . ?
N22 C26 S21 129.5(5) . . ?
N23 C26 S21 116.2(5) . . ?
N23 C27 C30 116.5(6) . . ?
O21 C27 C30 123.0(6) . . ?
O21 C27 N23 120.4(7) . . ?
N24 C28 N25 113.6(8) . . ?
N24 C28 S22 129.0(6) . . ?
N25 C28 S22 117.4(6) . . ?
N25 C29 C34 117.5(8) . . ?
N25 C29 C34A 119.3(14) . . ?
O22 C29 C34 120.7(9) . . ?
O22 C29 N25 121.8(8) . . ?
O22 C29 C34A 118.3(14) . . ?
C27 C30 C31 108.9(7) . . ?
C27 C30 C32 109.1(7) . . ?
C27 C30 C33 107.2(6) . . ?
C32 C30 C31 111.8(7) . . ?
C33 C30 C31 109.9(7) . . ?
C33 C30 C32 109.9(8) . . ?
C30 C31 H31A 109.5 . . ?
C30 C31 H31B 109.5 . . ?
C30 C31 H31C 109.5 . . ?
H31A C31 H31B 109.5 . . ?
H31A C31 H31C 109.5 . . ?
H31B C31 H31C 109.5 . . ?
C30 C32 H32A 109.5 . . ?
C30 C32 H32B 109.5 . . ?
C30 C32 H32C 109.5 . . ?
H32A C32 H32B 109.5 . . ?
H32A C32 H32C 109.5 . . ?
H32B C32 H32C 109.5 . . ?
C30 C33 H33A 109.5 . . ?
C30 C33 H33B 109.5 . . ?
C30 C33 H33C 109.5 . . ?
H33A C33 H33B 109.5 . . ?
H33A C33 H33C 109.5 . . ?
H33B C33 H33C 109.5 . . ?
C29 C34 C36 107.8(9) . . ?
C35 C34 C29 106.9(9) . . ?
C35 C34 C36 109.9(10) . . ?
C37 C34 C29 111.2(10) . . ?
C37 C34 C35 114.0(11) . . ?
C37 C34 C36 106.9(11) . . ?
C34 C35 H35A 109.5 . . ?
C34 C35 H35B 109.5 . . ?
C34 C35 H35C 109.5 . . ?
H35A C35 H35B 109.5 . . ?
H35A C35 H35C 109.5 . . ?
H35B C35 H35C 109.5 . . ?
C34 C36 H36A 109.5 . . ?
C34 C36 H36B 109.5 . . ?
C34 C36 H36C 109.5 . . ?
H36A C36 H36B 109.5 . . ?
H36A C36 H36C 109.5 . . ?
H36B C36 H36C 109.5 . . ?
C34 C37 H37A 109.5 . . ?
C34 C37 H37B 109.5 . . ?
C34 C37 H37C 109.5 . . ?
H37A C37 H37B 109.5 . . ?
H37A C37 H37C 109.5 . . ?
H37B C37 H37C 109.5 . . ?
C21 N21 Cu2 121.8(5) . . ?
C21 N21 C25 118.2(6) . . ?
C25 N21 Cu2 119.9(4) . . ?
C21 N22 H22A 112.4 . . ?
C26 N22 C21 135.2(6) . . ?
C26 N22 H22A 112.4 . . ?
C26 N23 C27 127.3(6) . . ?
C26 N23 H23A 116.4 . . ?
C27 N23 H23A 116.4 . . ?
C25 N24 H24A 112.0 . . ?
C28 N24 C25 136.0(7) . . ?
C28 N24 H24A 112.0 . . ?
C28 N25 H25 116.1 . . ?
C29 N25 C28 127.7(8) . . ?
C29 N25 H25 116.1 . . ?
C26 S21 Cu2 102.6(2) . . ?
C28 S22 Cu2 101.8(3) . . ?
C29 C34A C36A 108(2) . . ?
C35A C34A C29 112.6(19) . . ?
C35A C34A C36A 107(3) . . ?
C37A C34A C29 112(2) . . ?
C37A C34A C35A 113(3) . . ?
C37A C34A C36A 104(3) . . ?
C34A C35A H35D 109.5 . . ?
C34A C35A H35E 109.5 . . ?
C34A C35A H35F 109.5 . . ?
H35D C35A H35E 109.5 . . ?
H35D C35A H35F 109.5 . . ?
H35E C35A H35F 109.5 . . ?
C34A C36A H36D 109.5 . . ?
C34A C36A H36E 109.5 . . ?
C34A C36A H36F 109.5 . . ?
H36D C36A H36E 109.5 . . ?
H36D C36A H36F 109.5 . . ?
H36E C36A H36F 109.5 . . ?
C34A C37A H37D 109.5 . . ?
C34A C37A H37E 109.5 . . ?
C34A C37A H37F 109.5 . . ?
H37D C37A H37E 109.5 . . ?
H37D C37A H37F 109.5 . . ?
H37E C37A H37F 109.5 . . ?
O41 Cl41 O43 111.1(5) . . ?
O42 Cl41 O41 109.1(5) . . ?
O42 Cl41 O43 106.3(4) . . ?
O44 Cl41 O41 110.8(4) . . ?
O44 Cl41 O42 111.0(4) . . ?
O44 Cl41 O43 108.4(5) . . ?
O51 Cl51 O52 109.6(15) . . ?
O53 Cl51 O51 109.7(15) . . ?
O53 Cl51 O52 109.2(15) . . ?
O54 Cl51 O51 109.4(15) . . ?
O54 Cl51 O52 108.5(15) . . ?
O54 Cl51 O53 110.3(12) . . ?
O51A Cl52 O52A 107.5(17) . . ?
O51A Cl52 O53A 110.3(16) . . ?
O51A Cl52 O54A 109.3(16) . . ?
O53A Cl52 O52A 107.8(16) . . ?
O53A Cl52 O54A 111.7(14) . . ?
O54A Cl52 O52A 110.2(17) . . ?
H61A O61 H61B 109.5 . . ?

loop_
_geom_bond_atom_site_label_1
_geom_bond_atom_site_label_2
_geom_bond_distance
_geom_bond_site_symmetry_2
_geom_bond_publ_flag
Cu1 N1 1.992(5) . ?
Cu1 S1 2.140(2) . ?
Cu1 S2 2.141(2) . ?
Cu2 N21 1.987(5) . ?
Cu2 S21 2.138(2) . ?
Cu2 S22 2.150(2) . ?
C1 C2 1.379(10) . ?
C1 N1 1.348(9) . ?
C1 N2 1.380(9) . ?
C2 H2 0.9500 . ?
C2 C3 1.378(12) . ?
C3 H3 0.9500 . ?
C3 C4 1.366(13) . ?
C4 H4 0.9500 . ?
C4 C5 1.403(10) . ?
C5 N1 1.325(9) . ?
C5 N4 1.399(10) . ?
C6 N2 1.357(8) . ?
C6 N3 1.367(9) . ?
C6 S1 1.685(7) . ?
C7 C10 1.531(10) . ?
C7 N3 1.392(8) . ?
C7 O1 1.227(8) . ?
C8 N4 1.336(9) . ?
C8 N5 1.379(9) . ?
C8 S2 1.690(7) . ?
C9 C14 1.510(11) . ?
C9 N5 1.399(9) . ?
C9 O2 1.227(9) . ?
C10 C11 1.530(10) . ?
C10 C12 1.556(11) . ?
C10 C13 1.526(10) . ?
C11 H11A 0.9800 . ?
C11 H11B 0.9800 . ?
C11 H11C 0.9800 . ?
C12 H12A 0.9800 . ?
C12 H12B 0.9800 . ?
C12 H12C 0.9800 . ?
C13 H13A 0.9800 . ?
C13 H13B 0.9800 . ?
C13 H13C 0.9800 . ?
C14 C15 1.525(10) . ?
C14 C16 1.528(11) . ?
C14 C17 1.542(11) . ?
C15 H15A 0.9800 . ?
C15 H15B 0.9800 . ?
C15 H15C 0.9800 . ?
C16 H16A 0.9800 . ?
C16 H16B 0.9800 . ?
C16 H16C 0.9800 . ?
C17 H17A 0.9800 . ?
C17 H17B 0.9800 . ?
C17 H17C 0.9800 . ?
N2 H2A 0.8800 . ?
N3 H3A 0.8800 . ?
N4 H4A 0.8800 . ?
N5 H5 0.8800 . ?
C21 C22 1.411(9) . ?
C21 N21 1.328(9) . ?
C21 N22 1.384(9) . ?
C22 H22 0.9500 . ?
C22 C23 1.378(11) . ?
C23 H23 0.9500 . ?
C23 C24 1.381(11) . ?
C24 H24 0.9500 . ?
C24 C25 1.402(10) . ?
C25 N21 1.354(9) . ?
C25 N24 1.376(10) . ?
C26 N22 1.352(8) . ?
C26 N23 1.386(9) . ?
C26 S21 1.681(6) . ?
C27 C30 1.496(11) . ?
C27 N23 1.413(9) . ?
C27 O21 1.221(9) . ?
C28 N24 1.359(10) . ?
C28 N25 1.387(10) . ?
C28 S22 1.670(9) . ?
C29 C34 1.541(13) . ?
C29 N25 1.381(12) . ?
C29 O22 1.200(12) . ?
C29 C34A 1.54(3) . ?
C30 C31 1.554(12) . ?
C30 C32 1.551(13) . ?
C30 C33 1.545(11) . ?
C31 H31A 0.9800 . ?
C31 H31B 0.9800 . ?
C31 H31C 0.9800 . ?
C32 H32A 0.9800 . ?
C32 H32B 0.9800 . ?
C32 H32C 0.9800 . ?
C33 H33A 0.9800 . ?
C33 H33B 0.9800 . ?
C33 H33C 0.9800 . ?
C34 C35 1.493(16) . ?
C34 C36 1.554(16) . ?
C34 C37 1.467(17) . ?
C35 H35A 0.9800 . ?
C35 H35B 0.9800 . ?
C35 H35C 0.9800 . ?
C36 H36A 0.9800 . ?
C36 H36B 0.9800 . ?
C36 H36C 0.9800 . ?
C37 H37A 0.9800 . ?
C37 H37B 0.9800 . ?
C37 H37C 0.9800 . ?
N22 H22A 0.8800 . ?
N23 H23A 0.8800 . ?
N24 H24A 0.8800 . ?
N25 H25 0.8800 . ?
C34A C35A 1.48(3) . ?
C34A C36A 1.55(3) . ?
C34A C37A 1.46(3) . ?
C35A H35D 0.9800 . ?
C35A H35E 0.9800 . ?
C35A H35F 0.9800 . ?
C36A H36D 0.9800 . ?
C36A H36E 0.9800 . ?
C36A H36F 0.9800 . ?
C37A H37D 0.9800 . ?
C37A H37E 0.9800 . ?
C37A H37F 0.9800 . ?
Cl41 O41 1.440(8) . ?
Cl41 O42 1.435(7) . ?
Cl41 O43 1.462(7) . ?
Cl41 O44 1.414(6) . ?
Cl51 O51 1.416(14) . ?
Cl51 O52 1.441(15) . ?
Cl51 O53 1.402(14) . ?
Cl51 O54 1.395(14) . ?
Cl52 O51A 1.410(15) . ?
Cl52 O52A 1.433(16) . ?
Cl52 O53A 1.417(14) . ?
Cl52 O54A 1.427(16) . ?
O61 H61A 0.8701 . ?
O61 H61B 0.8699 . ?

loop_
_geom_hbond_atom_site_label_D
_geom_hbond_atom_site_label_H
_geom_hbond_atom_site_label_A
_geom_hbond_distance_DH
_geom_hbond_distance_HA
_geom_hbond_distance_DA
_geom_hbond_angle_DHA
_geom_hbond_site_symmetry_A
N2 H2A O1 0.88 1.77 2.546(7) 146.0 .
N3 H3A O42 0.88 2.12 2.982(9) 167.0 2_745
N4 H4A O2 0.88 1.82 2.573(8) 142.7 .
N22 H22A O21 0.88 1.78 2.546(8) 143.9 .
N23 H23A O52 0.88 2.11 2.95(2) 158.1 1_454
N23 H23A O52A 0.88 1.96 2.81(2) 161.9 1_454
N24 H24A O22 0.88 1.78 2.551(10) 144.9 .
N25 H25 O61 0.88 1.93 2.794(10) 165.5 .
O61 H61A O42 0.87 2.26 2.996(10) 142.8 2_645
O61 H61A O44 0.87 2.39 3.191(10) 153.1 2_645
O61 H61B O21 0.87 2.06 2.895(9) 161.5 1_655

loop_
_geom_torsion_atom_site_label_1
_geom_torsion_atom_site_label_2
_geom_torsion_atom_site_label_3
_geom_torsion_atom_site_label_4
_geom_torsion
_geom_torsion_site_symmetry_1
_geom_torsion_site_symmetry_2
_geom_torsion_site_symmetry_3
_geom_torsion_site_symmetry_4
_geom_torsion_publ_flag
C1 C2 C3 C4 -1.0(14) . . . . ?
C2 C1 N1 Cu1 -172.7(6) . . . . ?
C2 C1 N1 C5 2.7(11) . . . . ?
C2 C1 N2 C6 168.1(8) . . . . ?
C2 C3 C4 C5 1.5(16) . . . . ?
C3 C4 C5 N1 0.0(15) . . . . ?
C3 C4 C5 N4 -178.0(9) . . . . ?
C4 C5 N1 Cu1 173.3(7) . . . . ?
C4 C5 N1 C1 -2.1(12) . . . . ?
C4 C5 N4 C8 180.0(9) . . . . ?
C10 C7 N3 C6 169.6(7) . . . . ?
C14 C9 N5 C8 171.0(7) . . . . ?
N1 C1 C2 C3 -1.2(12) . . . . ?
N1 C1 N2 C6 -11.0(13) . . . . ?
N1 C5 N4 C8 1.9(15) . . . . ?
N2 C1 C2 C3 179.7(8) . . . . ?
N2 C1 N1 Cu1 6.3(10) . . . . ?
N2 C1 N1 C5 -178.3(7) . . . . ?
N2 C6 N3 C7 1.0(11) . . . . ?
N2 C6 S1 Cu1 -2.1(7) . . . . ?
N3 C6 N2 C1 -172.7(8) . . . . ?
N3 C6 S1 Cu1 179.3(5) . . . . ?
N3 C7 C10 C11 -174.7(6) . . . . ?
N3 C7 C10 C12 66.2(8) . . . . ?
N3 C7 C10 C13 -53.5(9) . . . . ?
N4 C5 N1 Cu1 -8.8(11) . . . . ?
N4 C5 N1 C1 175.7(7) . . . . ?
N4 C8 N5 C9 2.0(11) . . . . ?
N4 C8 S2 Cu1 -12.0(8) . . . . ?
N5 C8 N4 C5 -169.6(9) . . . . ?
N5 C8 S2 Cu1 169.2(5) . . . . ?
N5 C9 C14 C15 161.2(7) . . . . ?
N5 C9 C14 C16 37.7(9) . . . . ?
N5 C9 C14 C17 -82.8(8) . . . . ?
O1 C7 C10 C11 2.6(10) . . . . ?
O1 C7 C10 C12 -116.5(8) . . . . ?
O1 C7 C10 C13 123.8(8) . . . . ?
O1 C7 N3 C6 -7.6(12) . . . . ?
O2 C9 C14 C15 -22.8(11) . . . . ?
O2 C9 C14 C16 -146.3(8) . . . . ?
O2 C9 C14 C17 93.2(9) . . . . ?
O2 C9 N5 C8 -5.1(13) . . . . ?
S1 C6 N2 C1 8.7(13) . . . . ?
S1 C6 N3 C7 179.8(6) . . . . ?
S2 C8 N4 C5 11.7(14) . . . . ?
S2 C8 N5 C9 -179.1(6) . . . . ?
C21 C22 C23 C24 -0.4(12) . . . . ?
C22 C21 N21 Cu2 -174.9(5) . . . . ?
C22 C21 N21 C25 1.3(11) . . . . ?
C22 C21 N22 C26 -172.6(8) . . . . ?
C22 C23 C24 C25 1.7(12) . . . . ?
C23 C24 C25 N21 -1.6(13) . . . . ?
C23 C24 C25 N24 -177.6(7) . . . . ?
C24 C25 N21 Cu2 176.5(6) . . . . ?
C24 C25 N21 C21 0.1(11) . . . . ?
C24 C25 N24 C28 -175.2(9) . . . . ?
C30 C27 N23 C26 -178.4(7) . . . . ?
C34 C29 N25 C28 171.2(9) . . . . ?
N21 C21 C22 C23 -1.2(11) . . . . ?
N21 C21 N22 C26 8.4(13) . . . . ?
N21 C25 N24 C28 8.9(14) . . . . ?
N22 C21 C22 C23 179.8(7) . . . . ?
N22 C21 N21 Cu2 3.9(10) . . . . ?
N22 C21 N21 C25 -179.8(7) . . . . ?
N22 C26 N23 C27 -0.1(11) . . . . ?
N22 C26 S21 Cu2 0.7(8) . . . . ?
N23 C26 N22 C21 172.5(7) . . . . ?
N23 C26 S21 Cu2 177.2(5) . . . . ?
N23 C27 C30 C31 65.6(9) . . . . ?
N23 C27 C30 C32 -56.7(10) . . . . ?
N23 C27 C30 C33 -175.6(7) . . . . ?
N24 C25 N21 Cu2 -7.9(10) . . . . ?
N24 C25 N21 C21 175.7(7) . . . . ?
N24 C28 N25 C29 2.5(12) . . . . ?
N24 C28 S22 Cu2 -15.0(8) . . . . ?
N25 C28 N24 C25 -175.3(8) . . . . ?
N25 C28 S22 Cu2 166.9(6) . . . . ?
N25 C29 C34 C35 -64.6(12) . . . . ?
N25 C29 C34 C36 177.4(10) . . . . ?
N25 C29 C34 C37 60.5(14) . . . . ?
N25 C29 C34A C35A -30(3) . . . . ?
N25 C29 C34A C36A -147(3) . . . . ?
N25 C29 C34A C37A 99(3) . . . . ?
O21 C27 C30 C31 -111.0(9) . . . . ?
O21 C27 C30 C32 126.8(9) . . . . ?
O21 C27 C30 C33 7.9(12) . . . . ?
O21 C27 N23 C26 -1.7(13) . . . . ?
O22 C29 C34 C35 112.3(11) . . . . ?
O22 C29 C34 C36 -5.8(16) . . . . ?
O22 C29 C34 C37 -122.7(13) . . . . ?
O22 C29 N25 C28 -5.6(16) . . . . ?
O22 C29 C34A C35A 159(3) . . . . ?
O22 C29 C34A C36A 41(4) . . . . ?
O22 C29 C34A C37A -72(3) . . . . ?
S21 C26 N22 C21 -10.9(13) . . . . ?
S21 C26 N23 C27 -177.2(6) . . . . ?
S22 C28 N24 C25 6.5(14) . . . . ?
S22 C28 N25 C29 -179.1(7) . . . . ?
C34A C29 N25 C28 -176.6(17) . . . . ?
